data_7038175
loop_
_publ_author_name
'Fan, Qi-Jia'
'Zhang, Wen-Ying'
'Lin, Yue-Jian'
'Jin, Guo-Xin'

_publ_section_title
;
 Construction of tetranuclear metallacycles based on half-sandwich Ir, Rh
 fragments and pyridyl-substituted ligands with different coordinate
 vectors.
;
_journal_issue 11
_journal_name_full 'Dalton transactions (Cambridge, England : 2003)'
_journal_page_first 4534
_journal_page_last 4540
_journal_paper_doi 10.1039/c6dt00171h
_journal_volume 45
_journal_year 2016
_chemical_formula_sum 'C100 H100 F12 Ir4 N12 O12 S4'
_chemical_formula_weight 2786.95
_chemical_name_systematic
; 
 ? 
;
_space_group_crystal_system tetragonal
_space_group_IT_number 86
_space_group_name_Hall '-P 4bc'
_space_group_name_H-M_alt 'P 42/n'
_symmetry_space_group_name_Hall '-P 4bc'
_symmetry_space_group_name_H-M 'P 42/n :2'
_atom_sites_solution_hydrogens geom
_audit_creation_method SHELXL-2013
_audit_update_record
;
2016-01-25 deposited with the CCDC.
2016-01-27 downloaded from the CCDC.
;
_cell_angle_alpha 90
_cell_angle_beta 90
_cell_angle_gamma 90
_cell_formula_units_Z 2
_cell_length_a 18.9052(16)
_cell_length_b 18.9052(16)
_cell_length_c 16.5315(14)
_cell_measurement_reflns_used 4935
_cell_measurement_temperature 173(2)
_cell_measurement_theta_max 21.37
_cell_measurement_theta_min 2.15
_cell_volume 5908.5(9)
_computing_cell_refinement 'Bruker SAINT'
_computing_data_collection 'Bruker APEX2'
_computing_data_reduction 'Bruker SAINT'
_computing_molecular_graphics 'Bruker SHELXTL'
_computing_publication_material 'Bruker SHELXTL'
_computing_structure_refinement 'SHELXL-2013 (Sheldrick, 2013)'
_computing_structure_solution 'SHELXS-97 (Sheldrick, 2008)'
_diffrn_ambient_temperature 173(2)
_diffrn_measured_fraction_theta_full 0.997
_diffrn_measured_fraction_theta_max 0.998
_diffrn_measurement_device_type 'Bruker APEX-II CCD'
_diffrn_measurement_method '\f and \w scans'
_diffrn_radiation_type MoK\a
_diffrn_radiation_wavelength 0.71073
_diffrn_reflns_av_R_equivalents 0.0806
_diffrn_reflns_av_unetI/netI 0.0837
_diffrn_reflns_Laue_measured_fraction_full 0.997
_diffrn_reflns_Laue_measured_fraction_max 0.998
_diffrn_reflns_limit_h_max 24
_diffrn_reflns_limit_h_min -23
_diffrn_reflns_limit_k_max 24
_diffrn_reflns_limit_k_min -13
_diffrn_reflns_limit_l_max 20
_diffrn_reflns_limit_l_min -21
_diffrn_reflns_number 41241
_diffrn_reflns_point_group_measured_fraction_full 0.997
_diffrn_reflns_point_group_measured_fraction_max 0.998
_diffrn_reflns_theta_full 25.242
_diffrn_reflns_theta_max 26.998
_diffrn_reflns_theta_min 1.959
_exptl_absorpt_coefficient_mu 4.637
_exptl_absorpt_correction_T_max 0.746
_exptl_absorpt_correction_T_min 0.611
_exptl_absorpt_correction_type multi-scan
_exptl_absorpt_process_details sadabs
_exptl_crystal_colour red
_exptl_crystal_density_diffrn 1.567
_exptl_crystal_description block
_exptl_crystal_F_000 2720
_exptl_crystal_size_max 0.080
_exptl_crystal_size_mid 0.080
_exptl_crystal_size_min 0.040
_platon_squeeze_details
; 

 In asymmetric unit of this data, there were disordered 
 solvents which could not be restrained properly. Therefore, 
 SQUEEZE algorithm was used to omit it. 
;
_refine_diff_density_max 4.566
_refine_diff_density_min -3.124
_refine_diff_density_rms 0.208
_refine_ls_extinction_method none
_refine_ls_goodness_of_fit_ref 0.977
_refine_ls_hydrogen_treatment constr
_refine_ls_matrix_type full
_refine_ls_number_parameters 398
_refine_ls_number_reflns 6439
_refine_ls_number_restraints 254
_refine_ls_restrained_S_all 0.989
_refine_ls_R_factor_all 0.1550
_refine_ls_R_factor_gt 0.0973
_refine_ls_shift/su_max 0.005
_refine_ls_shift/su_mean 0.001
_refine_ls_structure_factor_coef Fsqd
_refine_ls_weighting_details
; 
 w=1/[\s^2^(Fo^2^)+(0.1951P)^2^] 
 where P=(Fo^2^+2Fc^2^)/3 
;
_refine_ls_weighting_scheme calc
_refine_ls_wR_factor_gt 0.2622
_refine_ls_wR_factor_ref 0.3027
_reflns_Friedel_coverage 0.000
_reflns_number_gt 3192
_reflns_number_total 6439
_reflns_threshold_expression 'I > 2\s(I)'
_cod_data_source_file c6dt00171h1.cif
_cod_data_source_block 2a
_cod_depositor_comments 'Adding full bibliography for 7038175--7038178.cif.'
_cod_original_cell_volume 5908.5(11)
_cod_database_code 7038175
_shelx_space_group_comment
; 
The symmetry employed for this shelxl refinement is uniquely defined 
by the following loop, which should always be used as a source of 
symmetry information in preference to the above space-group names. 
They are only intended as comments. 
;
_shelx_estimated_absorpt_t_min 0.708
_shelx_estimated_absorpt_t_max 0.836
_shelxl_version_number 2013-2

loop_
_space_group_symop_operation_xyz
'x, y, z'
'-x+1/2, -y+1/2, z'
'-y, x+1/2, z+1/2'
'y+1/2, -x, z+1/2'
'-x, -y, -z'
'x-1/2, y-1/2, -z'
'y, -x-1/2, -z-1/2'
'-y-1/2, x, -z-1/2'

loop_
_atom_site_label
_atom_site_type_symbol
_atom_site_fract_x
_atom_site_fract_y
_atom_site_fract_z
_atom_site_U_iso_or_equiv
_atom_site_adp_type
_atom_site_occupancy
_atom_site_site_symmetry_order
_atom_site_calc_flag
_atom_site_refinement_flags_posn
_atom_site_refinement_flags_adp
_atom_site_refinement_flags_occupancy
_atom_site_disorder_assembly
_atom_site_disorder_group
Ir1 Ir 0.01046(4) 0.83387(3) 0.04941(4) 0.0857(3) Uani 1 1 d . . . . .
N1 N 0.0180(5) 0.8952(5) 0.1526(6) 0.060(2) Uani 1 1 d . . . . .
N2 N -0.0981(8) 0.8570(6) 0.0491(8) 0.083(4) Uani 1 1 d . . . . .
N3 N -0.2548(5) 0.9821(8) 0.3676(9) 0.101(4) Uani 1 1 d . U . . .
C1 C 0.0774(6) 0.9130(7) 0.1901(9) 0.073(4) Uani 1 1 d . . . . .
H1 H 0.1229 0.9043 0.1679 0.088 Uiso 1 1 calc R U . . .
C2 C 0.0670(7) 0.9469(8) 0.2679(10) 0.090(4) Uani 1 1 d . . . . .
H2 H 0.1016 0.9641 0.3047 0.108 Uiso 1 1 calc R U . . .
C3 C -0.0058(7) 0.9480(7) 0.2752(9) 0.078(4) Uani 1 1 d . . . . .
H3 H -0.0316 0.9661 0.3200 0.093 Uiso 1 1 calc R U . . .
C4 C -0.0366(6) 0.9166(6) 0.2027(8) 0.062(3) Uani 1 1 d . . . . .
C5 C -0.1068(7) 0.9105(7) 0.1858(8) 0.066(3) Uani 1 1 d . . . . .
C6 C -0.1365(8) 0.8855(8) 0.1138(10) 0.081(4) Uani 1 1 d . . . . .
C7 C -0.2097(9) 0.8774(11) 0.0948(13) 0.120(7) Uani 1 1 d . . . . .
H7 H -0.2490 0.8889 0.1280 0.144 Uiso 1 1 calc R U . . .
C8 C -0.2110(17) 0.8499(14) 0.0188(15) 0.141(9) Uani 1 1 d . . . . .
H8 H -0.2522 0.8394 -0.0117 0.169 Uiso 1 1 calc R U . . .
C9 C -0.1445(16) 0.8401(9) -0.0056(13) 0.117(7) Uani 1 1 d . . . . .
H9 H -0.1323 0.8226 -0.0576 0.140 Uiso 1 1 calc R U . . .
C10 C -0.2419(8) 1.0218(10) 0.3023(10) 0.096(5) Uani 1 1 d . . . . .
H10 H -0.2653 1.0659 0.2961 0.115 Uiso 1 1 calc R U . . .
C11 C -0.1933(8) 0.9984(10) 0.2418(10) 0.101(5) Uani 1 1 d . . . . .
H11 H -0.1865 1.0264 0.1948 0.121 Uiso 1 1 calc R U . . .
C12 C -0.1556(6) 0.9357(9) 0.2503(9) 0.082(4) Uani 1 1 d . . . . .
C13 C -0.1670(9) 0.8992(11) 0.3196(10) 0.120(6) Uani 1 1 d . U . . .
H13 H -0.1412 0.8571 0.3302 0.144 Uiso 1 1 calc R U . . .
C14 C -0.2169(10) 0.9238(12) 0.3756(13) 0.138(7) Uani 1 1 d . U . . .
H14 H -0.2241 0.8964 0.4231 0.166 Uiso 1 1 calc R U . . .
C15 C 0.0248(8) 0.8580(6) -0.0767(5) 0.086(6) Uani 0.65(3) 1 d G U P A 1
C16 C 0.0836(7) 0.8841(4) -0.0322(6) 0.084(5) Uani 0.65(3) 1 d G U P A 1
C17 C 0.1196(5) 0.8252(4) 0.0020(7) 0.094(5) Uani 0.65(3) 1 d G U P A 1
C18 C 0.0831(5) 0.7627(4) -0.0213(6) 0.102(5) Uani 0.65(3) 1 d G U P A 1
C19 C 0.0244(6) 0.7830(6) -0.0699(5) 0.106(6) Uani 0.65(3) 1 d G U P A 1
C20 C -0.0281(13) 0.9021(9) -0.1230(7) 0.093(9) Uani 0.65(3) 1 d G U P A 1
H20A H -0.0030 0.9326 -0.1615 0.140 Uiso 0.65(3) 1 calc R U P A 1
H20B H -0.0551 0.9315 -0.0851 0.140 Uiso 0.65(3) 1 calc R U P A 1
H20C H -0.0605 0.8710 -0.1525 0.140 Uiso 0.65(3) 1 calc R U P A 1
C21 C 0.1042(10) 0.9609(5) -0.0229(9) 0.091(8) Uani 0.65(3) 1 d G U P A 1
H21A H 0.1356 0.9745 -0.0674 0.136 Uiso 0.65(3) 1 calc R U P A 1
H21B H 0.1288 0.9675 0.0287 0.136 Uiso 0.65(3) 1 calc R U P A 1
H21C H 0.0617 0.9904 -0.0241 0.136 Uiso 0.65(3) 1 calc R U P A 1
C22 C 0.1853(6) 0.8285(6) 0.0541(12) 0.099(8) Uani 0.65(3) 1 d G U P A 1
H22A H 0.1755 0.8068 0.1067 0.148 Uiso 0.65(3) 1 calc R U P A 1
H22B H 0.1991 0.8780 0.0619 0.148 Uiso 0.65(3) 1 calc R U P A 1
H22C H 0.2238 0.8029 0.0273 0.148 Uiso 0.65(3) 1 calc R U P A 1
C23 C 0.1030(8) 0.6880(6) 0.0016(8) 0.149(10) Uani 0.65(3) 1 d G U P A 1
H23A H 0.1359 0.6688 -0.0386 0.223 Uiso 0.65(3) 1 calc R U P A 1
H23B H 0.0603 0.6585 0.0035 0.223 Uiso 0.65(3) 1 calc R U P A 1
H23C H 0.1257 0.6880 0.0549 0.223 Uiso 0.65(3) 1 calc R U P A 1
C24 C -0.0289(8) 0.7335(9) -0.1078(9) 0.176(13) Uani 0.65(3) 1 d G U P A 1
H24A H -0.0582 0.7597 -0.1465 0.264 Uiso 0.65(3) 1 calc R U P A 1
H24B H -0.0591 0.7133 -0.0655 0.264 Uiso 0.65(3) 1 calc R U P A 1
H24C H -0.0040 0.6953 -0.1361 0.264 Uiso 0.65(3) 1 calc R U P A 1
C15' C 0.0478(8) 0.8726(5) -0.0753(5) 0.086(6) Uani 0.35(3) 1 d G . P A 2
C16' C 0.1002(7) 0.8893(4) -0.0160(7) 0.084(5) Uani 0.35(3) 1 d G . P A 2
C17' C 0.1203(5) 0.8251(4) 0.0234(7) 0.094(5) Uani 0.35(3) 1 d G U P A 2
C18' C 0.0803(5) 0.7687(4) -0.0117(6) 0.102(5) Uani 0.35(3) 1 d G . P A 2
C19' C 0.0355(6) 0.7981(6) -0.0726(5) 0.106(6) Uani 0.35(3) 1 d G . P A 2
C20' C 0.0116(14) 0.9249(8) -0.1314(6) 0.072(12) Uani 0.35(3) 1 d G U P A 2
H20D H 0.0051 0.9700 -0.1032 0.108 Uiso 0.35(3) 1 calc R U P A 2
H20E H -0.0346 0.9061 -0.1476 0.108 Uiso 0.35(3) 1 calc R U P A 2
H20F H 0.0409 0.9323 -0.1795 0.108 Uiso 0.35(3) 1 calc R U P A 2
C21' C 0.1294(9) 0.9625(5) 0.0021(10) 0.070(12) Uani 0.35(3) 1 d G U P A 2
H21D H 0.1198 0.9746 0.0587 0.105 Uiso 0.35(3) 1 calc R U P A 2
H21E H 0.1067 0.9972 -0.0334 0.105 Uiso 0.35(3) 1 calc R U P A 2
H21F H 0.1806 0.9628 -0.0074 0.105 Uiso 0.35(3) 1 calc R U P A 2
C22' C 0.1746(8) 0.8180(6) 0.0906(11) 0.140(14) Uani 0.35(3) 1 d G U P A 2
H22D H 0.2220 0.8142 0.0670 0.211 Uiso 0.35(3) 1 calc R U P A 2
H22E H 0.1644 0.7754 0.1225 0.211 Uiso 0.35(3) 1 calc R U P A 2
H22F H 0.1724 0.8597 0.1257 0.211 Uiso 0.35(3) 1 calc R U P A 2
C23' C 0.0847(8) 0.6911(6) 0.0118(8) 0.149(10) Uani 0.35(3) 1 d G . P A 2
H23D H 0.1204 0.6675 -0.0216 0.223 Uiso 0.35(3) 1 calc R U P A 2
H23E H 0.0386 0.6687 0.0032 0.223 Uiso 0.35(3) 1 calc R U P A 2
H23F H 0.0978 0.6872 0.0690 0.223 Uiso 0.35(3) 1 calc R U P A 2
C24' C -0.0161(8) 0.7572(9) -0.1254(8) 0.176(13) Uani 0.35(3) 1 d G . P A 2
H24D H 0.0065 0.7458 -0.1771 0.264 Uiso 0.35(3) 1 calc R U P A 2
H24E H -0.0582 0.7862 -0.1351 0.264 Uiso 0.35(3) 1 calc R U P A 2
H24F H -0.0298 0.7134 -0.0979 0.264 Uiso 0.35(3) 1 calc R U P A 2
S1 S 0.2228(9) 0.6865(9) 0.2839(11) 0.172(6) Uani 0.5 1 d D U P . .
O1 O 0.1952(12) 0.6845(14) 0.2014(12) 0.103(7) Uani 0.5 1 d D U P . .
O2 O 0.2728(13) 0.6288(15) 0.2858(17) 0.139(9) Uani 0.5 1 d D U P . .
O3 O 0.1686(13) 0.6769(16) 0.3373(14) 0.131(9) Uani 0.5 1 d D U P . .
C25 C 0.2689(10) 0.7601(10) 0.2977(11) 0.039(6) Uani 0.5 1 d D U P . .
F1 F 0.2895(16) 0.7666(19) 0.3695(16) 0.197(13) Uani 0.5 1 d D U P . .
F2 F 0.3186(13) 0.7691(14) 0.2384(15) 0.144(8) Uani 0.5 1 d D U P . .
F3 F 0.218(2) 0.804(3) 0.285(3) 0.25(2) Uani 0.5 1 d D U P . .
S2 S 0.4085(12) 0.0510(14) 0.0329(12) 0.210(8) Uani 0.5 1 d D U P . .
O4 O 0.401(3) -0.002(2) -0.025(2) 0.25(2) Uani 0.5 1 d D U P . .
O5 O 0.377(2) 0.119(2) 0.016(3) 0.25(2) Uani 0.5 1 d D U P . .
O6 O 0.4821(17) 0.055(2) 0.053(3) 0.25(2) Uani 0.5 1 d D U P . .
C26 C 0.346(2) 0.012(3) 0.106(3) 0.33(6) Uani 0.5 1 d D U P . .
F4 F 0.2748(19) 0.0158(19) 0.120(2) 0.231(15) Uani 0.5 1 d D U P . .
F5 F 0.364(2) -0.051(2) 0.143(2) 0.256(17) Uani 0.5 1 d D U P . .
F6 F 0.362(3) 0.057(2) 0.167(3) 0.31(2) Uani 0.5 1 d D U P . .

loop_
_atom_site_aniso_label
_atom_site_aniso_U_11
_atom_site_aniso_U_22
_atom_site_aniso_U_33
_atom_site_aniso_U_23
_atom_site_aniso_U_13
_atom_site_aniso_U_12
Ir1 0.1566(7) 0.0410(3) 0.0594(4) 0.0092(2) 0.0157(3) 0.0273(3)
N1 0.059(6) 0.051(5) 0.070(7) 0.004(5) 0.014(5) 0.011(4)
N2 0.109(10) 0.072(8) 0.068(8) 0.014(6) 0.004(7) -0.019(7)
N3 0.042(5) 0.148(10) 0.114(10) 0.046(8) 0.018(6) 0.017(6)
C1 0.046(7) 0.077(8) 0.097(10) 0.000(8) 0.030(7) -0.001(6)
C2 0.065(9) 0.090(10) 0.114(13) 0.012(9) 0.008(8) -0.023(8)
C3 0.068(8) 0.072(8) 0.094(11) -0.008(8) 0.013(8) 0.012(7)
C4 0.055(7) 0.047(6) 0.084(9) 0.018(6) 0.023(6) 0.005(5)
C5 0.068(8) 0.073(8) 0.058(8) 0.020(6) 0.014(6) -0.020(6)
C6 0.077(9) 0.079(9) 0.086(11) 0.040(8) -0.004(8) -0.032(7)
C7 0.080(11) 0.172(19) 0.108(16) 0.056(14) -0.021(10) -0.049(11)
C8 0.16(2) 0.16(2) 0.108(18) 0.038(15) -0.050(18) -0.047(18)
C9 0.18(2) 0.071(10) 0.094(15) 0.027(9) -0.044(17) -0.034(13)
C10 0.080(10) 0.128(13) 0.079(11) 0.012(10) 0.030(8) 0.000(9)
C11 0.082(10) 0.129(14) 0.091(12) 0.021(10) 0.039(9) -0.012(10)
C12 0.044(7) 0.116(12) 0.085(10) 0.029(9) 0.023(7) 0.008(7)
C13 0.093(10) 0.180(14) 0.087(10) 0.058(10) 0.050(8) 0.058(10)
C14 0.112(12) 0.175(15) 0.127(13) 0.067(12) 0.052(10) 0.025(11)
C15 0.132(14) 0.083(10) 0.043(8) 0.008(7) 0.019(9) 0.038(10)
C16 0.098(11) 0.098(10) 0.057(9) 0.017(8) 0.022(9) 0.053(9)
C17 0.141(10) 0.077(8) 0.065(9) 0.009(7) 0.033(8) 0.041(8)
C18 0.173(14) 0.065(8) 0.070(9) -0.011(7) 0.009(10) 0.052(9)
C19 0.151(15) 0.072(10) 0.095(11) -0.018(9) 0.006(10) 0.033(11)
C20 0.15(2) 0.064(13) 0.065(15) 0.011(11) 0.016(14) 0.022(15)
C21 0.102(17) 0.067(14) 0.104(17) 0.049(13) 0.032(15) 0.019(12)
C22 0.129(16) 0.084(13) 0.084(15) 0.036(11) 0.073(12) 0.046(12)
C23 0.24(2) 0.079(11) 0.130(16) -0.007(11) 0.045(17) 0.099(14)
C24 0.33(3) 0.078(17) 0.114(18) -0.031(15) -0.04(2) 0.078(19)
C15' 0.132(14) 0.083(10) 0.043(8) 0.008(7) 0.019(9) 0.038(10)
C16' 0.098(11) 0.098(10) 0.057(9) 0.017(8) 0.022(9) 0.053(9)
C17' 0.141(10) 0.077(8) 0.065(9) 0.009(7) 0.033(8) 0.041(8)
C18' 0.173(14) 0.065(8) 0.070(9) -0.011(7) 0.009(10) 0.052(9)
C19' 0.151(15) 0.072(10) 0.095(11) -0.018(9) 0.006(10) 0.033(11)
C20' 0.079(19) 0.073(18) 0.065(18) 0.031(14) 0.004(14) -0.001(15)
C21' 0.092(19) 0.069(18) 0.049(18) -0.011(14) 0.004(16) 0.024(15)
C22' 0.17(2) 0.12(2) 0.13(2) 0.02(2) 0.00(2) 0.03(2)
C23' 0.24(2) 0.079(11) 0.130(16) -0.007(11) 0.045(17) 0.099(14)
C24' 0.33(3) 0.078(17) 0.114(18) -0.031(15) -0.04(2) 0.078(19)
S1 0.156(11) 0.192(13) 0.169(13) 0.039(11) 0.009(10) 0.019(11)
O1 0.114(14) 0.122(15) 0.071(13) 0.014(11) -0.001(11) -0.012(12)
O2 0.121(15) 0.149(16) 0.147(17) 0.023(14) 0.010(14) 0.025(14)
O3 0.130(15) 0.165(17) 0.097(14) 0.038(13) 0.029(13) -0.017(14)
C25 0.056(14) 0.038(12) 0.024(8) -0.013(8) 0.014(7) 0.010(10)
F1 0.20(2) 0.184(19) 0.20(2) -0.012(16) -0.020(16) -0.007(16)
F2 0.169(16) 0.123(14) 0.139(16) -0.003(13) -0.009(14) -0.032(13)
F3 0.24(2) 0.27(3) 0.25(3) -0.016(19) 0.020(19) -0.013(19)
S2 0.205(14) 0.235(16) 0.190(14) 0.039(12) -0.035(11) -0.076(13)
O4 0.32(4) 0.23(3) 0.20(3) 0.00(3) 0.08(3) -0.06(3)
O5 0.22(3) 0.22(3) 0.30(4) 0.05(3) -0.01(3) -0.07(3)
O6 0.18(3) 0.24(3) 0.32(4) 0.03(3) 0.05(3) 0.10(3)
C26 0.34(7) 0.33(7) 0.34(7) 0.00(2) -0.01(2) 0.00(2)
F4 0.26(3) 0.21(3) 0.23(3) 0.00(2) 0.02(3) -0.04(2)
F5 0.31(3) 0.28(3) 0.18(3) -0.05(3) -0.07(3) 0.00(3)
F6 0.33(4) 0.34(4) 0.27(4) -0.02(3) -0.02(3) 0.02(3)

loop_
_atom_type_symbol
_atom_type_description
_atom_type_scat_dispersion_real
_atom_type_scat_dispersion_imag
_atom_type_scat_source
C C 0.0033 0.0016 'International Tables Vol C Tables 4.2.6.8 and 6.1.1.4'
H H 0.0000 0.0000 'International Tables Vol C Tables 4.2.6.8 and 6.1.1.4'
N N 0.0061 0.0033 'International Tables Vol C Tables 4.2.6.8 and 6.1.1.4'
O O 0.0106 0.0060 'International Tables Vol C Tables 4.2.6.8 and 6.1.1.4'
F F 0.0171 0.0103 'International Tables Vol C Tables 4.2.6.8 and 6.1.1.4'
S S 0.1246 0.1234 'International Tables Vol C Tables 4.2.6.8 and 6.1.1.4'
Ir Ir -1.4442 7.9887 'International Tables Vol C Tables 4.2.6.8 and 6.1.1.4'

loop_
_geom_angle_atom_site_label_1
_geom_angle_atom_site_label_2
_geom_angle_atom_site_label_3
_geom_angle
_geom_angle_site_symmetry_1
_geom_angle_site_symmetry_3
N1 Ir1 C18' 133.8(4) . .
N1 Ir1 N2 87.3(5) . .
C18' Ir1 N2 138.3(5) . .
N1 Ir1 N3 82.9(4) . 7_466
C18' Ir1 N3 93.3(5) . 7_466
N2 Ir1 N3 84.3(5) . 7_466
N1 Ir1 C17' 98.2(4) . .
C18' Ir1 C17' 39.80(17) . .
N2 Ir1 C17' 166.1(4) . .
N3 Ir1 C17' 109.0(5) 7_466 .
N1 Ir1 C15 132.3(4) . .
N2 Ir1 C15 94.4(5) . .
N3 Ir1 C15 144.8(5) 7_466 .
N1 Ir1 C16 103.1(4) . .
N2 Ir1 C16 122.4(4) . .
N3 Ir1 C16 152.6(5) 7_466 .
C15 Ir1 C16 38.58(17) . .
N1 Ir1 C19' 157.3(5) . .
C18' Ir1 C19' 39.18(17) . .
N2 Ir1 C19' 106.0(5) . .
N3 Ir1 C19' 116.1(5) 7_466 .
C17' Ir1 C19' 64.9(2) . .
N1 Ir1 C19 166.4(5) . .
N2 Ir1 C19 101.9(5) . .
N3 Ir1 C19 107.7(5) 7_466 .
C15 Ir1 C19 38.02(17) . .
C16 Ir1 C19 63.6(2) . .
N1 Ir1 C17 105.6(4) . .
N2 Ir1 C17 157.9(4) . .
N3 Ir1 C17 114.6(5) 7_466 .
C15 Ir1 C17 63.6(2) . .
C16 Ir1 C17 37.97(15) . .
C19 Ir1 C17 62.7(2) . .
N1 Ir1 C18 136.2(4) . .
N2 Ir1 C18 136.1(4) . .
N3 Ir1 C18 94.0(5) 7_466 .
C15 Ir1 C18 63.0(2) . .
C16 Ir1 C18 63.0(2) . .
C19 Ir1 C18 37.17(16) . .
C17 Ir1 C18 37.16(15) . .
N1 Ir1 C16' 94.8(4) . .
C18' Ir1 C16' 64.2(2) . .
N2 Ir1 C16' 129.4(4) . .
N3 Ir1 C16' 146.3(5) 7_466 .
C17' Ir1 C16' 37.78(15) . .
C19' Ir1 C16' 62.6(2) . .
C1 N1 C4 106.1(11) . .
C1 N1 Ir1 125.9(8) . .
C4 N1 Ir1 127.3(9) . .
C9 N2 C6 106.0(18) . .
C9 N2 Ir1 127.7(17) . .
C6 N2 Ir1 125.8(10) . .
C14 N3 C10 116.7(14) . .
C14 N3 Ir1 122.3(12) . 8_666
C10 N3 Ir1 121.0(11) . 8_666
N1 C1 C2 114.3(11) . .
C3 C2 C1 102.6(13) . .
C2 C3 C4 108.6(13) . .
C5 C4 N1 125.5(13) . .
C5 C4 C3 126.2(12) . .
N1 C4 C3 108.3(11) . .
C4 C5 C6 126.4(13) . .
C4 C5 C12 115.5(12) . .
C6 C5 C12 118.0(13) . .
C5 C6 N2 124.9(13) . .
C5 C6 C7 127.8(18) . .
N2 C6 C7 107.1(16) . .
C8 C7 C6 105(2) . .
C9 C8 C7 108(2) . .
N2 C9 C8 113(2) . .
N3 C10 C11 120.6(16) . .
C12 C11 C10 121.6(14) . .
C13 C12 C11 115.9(13) . .
C13 C12 C5 122.8(14) . .
C11 C12 C5 121.2(12) . .
C12 C13 C14 119.8(16) . .
N3 C14 C13 125.2(17) . .
C16 C15 C19 108.0 . .
C16 C15 C20 126.0 . .
C19 C15 C20 126.0 . .
C16 C15 Ir1 70.8(3) . .
C19 C15 Ir1 73.3(3) . .
C20 C15 Ir1 121.7(3) . .
C15 C16 C17 108.0 . .
C15 C16 C21 126.0 . .
C17 C16 C21 126.0 . .
C15 C16 Ir1 70.6(3) . .
C17 C16 Ir1 73.3(3) . .
C21 C16 Ir1 121.7(3) . .
C16 C17 C18 108.0 . .
C16 C17 C22 126.0 . .
C18 C17 C22 126.0 . .
C16 C17 Ir1 68.7(3) . .
C18 C17 Ir1 72.8(3) . .
C22 C17 Ir1 124.1(3) . .
C19 C18 C17 108.0 . .
C19 C18 C23 126.0 . .
C17 C18 C23 126.0 . .
C19 C18 Ir1 70.0(3) . .
C17 C18 Ir1 70.1(3) . .
C23 C18 Ir1 125.5(3) . .
C18 C19 C15 108.0 . .
C18 C19 C24 126.0 . .
C15 C19 C24 126.0 . .
C18 C19 Ir1 72.9(3) . .
C15 C19 Ir1 68.7(3) . .
C24 C19 Ir1 124.0(3) . .
C16' C15' C19' 108.0 . .
C16' C15' C20' 126.0 . .
C19' C15' C20' 126.0 . .
C16' C15' Ir1 70.6(3) . .
C19' C15' Ir1 66.9(3) . .
C20' C15' Ir1 128.0(3) . .
C15' C16' C17' 108.0 . .
C15' C16' C21' 126.0 . .
C17' C16' C21' 126.0 . .
C15' C16' Ir1 73.0(3) . .
C17' C16' Ir1 65.7(3) . .
C21' C16' Ir1 126.8(3) . .
C16' C17' C18' 108.0 . .
C16' C17' C22' 126.0 . .
C18' C17' C22' 126.0 . .
C16' C17' Ir1 76.5(3) . .
C18' C17' Ir1 67.9(3) . .
C22' C17' Ir1 121.2(3) . .
C19' C18' C17' 108.0 . .
C19' C18' C23' 126.0 . .
C17' C18' C23' 126.0 . .
C19' C18' Ir1 74.6(3) . .
C17' C18' Ir1 72.3(3) . .
C23' C18' Ir1 119.0(3) . .
C18' C19' C15' 108.0 . .
C18' C19' C24' 126.0 . .
C15' C19' C24' 126.0 . .
C18' C19' Ir1 66.2(3) . .
C15' C19' Ir1 76.0(3) . .
C24' C19' Ir1 123.3(3) . .
C25 S1 F3 73(2) 2_565 2_565
C25 S1 O3 96(2) 2_565 .
F3 S1 O3 139(3) 2_565 .
C25 S1 F2 67.4(15) 2_565 2_565
F3 S1 F2 118(3) 2_565 2_565
O3 S1 F2 90.4(19) . 2_565
C25 S1 O2 129(2) 2_565 .
F3 S1 O2 58(2) 2_565 .
O3 S1 O2 112.2(19) . .
F2 S1 O2 148(2) 2_565 .
C25 S1 O1 106.4(19) 2_565 .
F3 S1 O1 111(3) 2_565 .
O3 S1 O1 109.4(18) . .
F2 S1 O1 45.6(14) 2_565 .
O2 S1 O1 103.7(19) . .
C25 S1 C25 23.3(19) 2_565 .
F3 S1 C25 50(2) 2_565 .
O3 S1 C25 114.6(19) . .
F2 S1 C25 82.0(16) 2_565 .
O2 S1 C25 106.7(18) . .
O1 S1 C25 109.7(16) . .
C25 S1 F1 48.0(15) 2_565 2_565
F3 S1 F1 93(2) 2_565 2_565
O3 S1 F1 54.8(15) . 2_565
F2 S1 F1 93.4(18) 2_565 2_565
O2 S1 F1 118(2) . 2_565
O1 S1 F1 138.4(19) . 2_565
C25 S1 F1 61.0(13) . 2_565
F2 O1 S1 62.9(17) 2_565 .
F3 O2 S1 48.8(18) 2_565 .
S1 O3 F1 74.2(18) . 2_565
S1 O3 C25 35.4(12) . 2_565
F1 O3 C25 43.9(11) 2_565 2_565
C25 C25 S1 126(4) 2_565 2_565
C25 C25 F1 108.7(16) 2_565 .
S1 C25 F1 94(2) 2_565 .
C25 C25 F3 74(3) 2_565 2_565
S1 C25 F3 150(3) 2_565 2_565
F1 C25 F3 101(3) . 2_565
C25 C25 F3 70(4) 2_565 .
S1 C25 F3 57(3) 2_565 .
F1 C25 F3 109(3) . .
F3 C25 F3 138(3) 2_565 .
C25 C25 F2 131.6(15) 2_565 .
S1 C25 F2 67.7(17) 2_565 .
F1 C25 F2 117(2) . .
F3 C25 F2 82(3) 2_565 .
F3 C25 F2 108(2) . .
C25 C25 S1 31(2) 2_565 .
S1 C25 S1 149(2) 2_565 .
F1 C25 S1 112(2) . .
F3 C25 S1 43.0(19) 2_565 .
F3 C25 S1 97(3) . .
F2 C25 S1 111.5(16) . .
C25 C25 F1 44.5(11) 2_565 2_565
S1 C25 F1 122(2) 2_565 2_565
F1 C25 F1 65(2) . 2_565
F3 C25 F1 88(2) 2_565 2_565
F3 C25 F1 80(2) . 2_565
F2 C25 F1 170(2) . 2_565
S1 C25 F1 60.3(13) . 2_565
C25 C25 O3 153(2) 2_565 2_565
S1 C25 O3 48.9(14) 2_565 2_565
F1 C25 O3 52.3(16) . 2_565
F3 C25 O3 125(3) 2_565 2_565
F3 C25 O3 97(3) . 2_565
F2 C25 O3 74.1(15) . 2_565
S1 C25 O3 161.9(19) . 2_565
F1 C25 O3 111.7(17) 2_565 2_565
C25 F1 O3 84(2) . 2_565
C25 F1 F1 71.1(16) . 2_565
O3 F1 F1 143(3) 2_565 2_565
C25 F1 S1 38.3(13) . 2_565
O3 F1 S1 51.1(13) 2_565 2_565
F1 F1 S1 94.4(18) 2_565 2_565
C25 F1 C25 26.9(12) . 2_565
O3 F1 C25 108.7(18) 2_565 2_565
F1 F1 C25 44.4(11) 2_565 2_565
S1 F1 C25 58.7(11) 2_565 2_565
O1 F2 C25 110(3) 2_565 .
O1 F2 S1 71.5(19) 2_565 2_565
C25 F2 S1 44.9(13) . 2_565
O1 F2 F3 142(3) 2_565 2_565
C25 F2 F3 46.4(17) . 2_565
S1 F2 F3 91.3(18) 2_565 2_565
S1 F3 C25 87(3) 2_565 2_565
S1 F3 O2 73(3) 2_565 2_565
C25 F3 O2 158(4) 2_565 2_565
S1 F3 C25 50.6(17) 2_565 .
C25 F3 C25 36.9(19) 2_565 .
O2 F3 C25 123(4) 2_565 .
S1 F3 F2 121(3) 2_565 2_565
C25 F3 F2 52(2) 2_565 2_565
O2 F3 F2 149(3) 2_565 2_565
C25 F3 F2 81(3) . 2_565
O4 S2 O6 107(3) . .
O4 S2 O5 118(3) . .
O6 S2 O5 113(3) . .
O4 S2 C26 95(3) . .
O6 S2 C26 119(3) . .
O5 S2 C26 103(3) . .
F6 C26 F4 93(3) . .
F6 C26 F5 99(3) . .
F4 C26 F5 103(3) . .
F6 C26 S2 95(4) . .
F4 C26 S2 136(4) . .
F5 C26 S2 118(4) . .

loop_
_geom_bond_atom_site_label_1
_geom_bond_atom_site_label_2
_geom_bond_distance
_geom_bond_site_symmetry_2
Ir1 N1 2.068(10) .
Ir1 C18' 2.069(9) .
Ir1 N2 2.098(15) .
Ir1 N3 2.098(12) 7_466
Ir1 C17' 2.127(9) .
Ir1 C15 2.151(8) .
Ir1 C16 2.152(8) .
Ir1 C19' 2.180(8) .
Ir1 C19 2.211(9) .
Ir1 C17 2.214(8) .
Ir1 C18 2.249(9) .
Ir1 C16' 2.268(8) .
N1 C1 1.326(16) .
N1 C4 1.383(14) .
N2 C9 1.30(2) .
N2 C6 1.40(2) .
N3 C14 1.32(2) .
N3 C10 1.336(19) .
N3 Ir1 2.098(12) 8_666
C1 C2 1.45(2) .
C2 C3 1.383(18) .
C3 C4 1.459(19) .
C4 C5 1.362(17) .
C5 C6 1.40(2) .
C5 C12 1.488(18) .
C6 C7 1.43(2) .
C7 C8 1.36(3) .
C8 C9 1.33(3) .
C10 C11 1.43(2) .
C11 C12 1.39(2) .
C12 C13 1.355(19) .
C13 C14 1.40(2) .
C15 C16 1.422(4) .
C15 C19 1.422(4) .
C15 C20 1.511(5) .
C16 C17 1.422(4) .
C16 C21 1.512(5) .
C17 C18 1.422(4) .
C17 C22 1.511(5) .
C18 C19 1.422(4) .
C18 C23 1.511(5) .
C19 C24 1.511(5) .
C15' C16' 1.428(4) .
C15' C19' 1.429(4) .
C15' C20' 1.519(5) .
C16' C17' 1.429(4) .
C16' C21' 1.519(5) .
C17' C18' 1.429(4) .
C17' C22' 1.519(5) .
C18' C19' 1.429(4) .
C18' C23' 1.519(5) .
C19' C24' 1.519(5) .
S1 C25 1.05(3) 2_565
S1 F3 1.13(4) 2_565
S1 O3 1.36(2) .
S1 F2 1.37(3) 2_565
S1 O2 1.44(2) .
S1 O1 1.46(2) .
S1 C25 1.66(2) .
S1 F1 1.69(3) 2_565
O1 F2 1.10(3) 2_565
O2 F3 1.27(5) 2_565
O3 F1 1.43(4) 2_565
O3 C25 1.80(3) 2_565
C25 C25 0.81(3) 2_565
C25 S1 1.05(3) 2_565
C25 F1 1.26(2) .
C25 F3 1.26(5) 2_565
C25 F3 1.29(3) .
C25 F2 1.37(2) .
C25 F1 1.70(3) 2_565
C25 O3 1.80(3) 2_565
F1 O3 1.43(4) 2_565
F1 F1 1.62(6) 2_565
F1 S1 1.69(3) 2_565
F1 C25 1.70(3) 2_565
F2 O1 1.10(3) 2_565
F2 S1 1.37(3) 2_565
F2 F3 1.73(5) 2_565
F3 S1 1.13(4) 2_565
F3 C25 1.26(5) 2_565
F3 O2 1.27(5) 2_565
F3 F2 1.73(5) 2_565
S2 O4 1.40(2) .
S2 O6 1.43(3) .
S2 O5 1.45(2) .
S2 C26 1.84(3) .
C26 F6 1.35(3) .
C26 F4 1.37(3) .
C26 F5 1.37(3) .

loop_
_geom_torsion_atom_site_label_1
_geom_torsion_atom_site_label_2
_geom_torsion_atom_site_label_3
_geom_torsion_atom_site_label_4
_geom_torsion
_geom_torsion_site_symmetry_1
_geom_torsion_site_symmetry_4
C4 N1 C1 C2 0.5(15) . .
Ir1 N1 C1 C2 -170.8(9) . .
N1 C1 C2 C3 0.3(16) . .
C1 C2 C3 C4 -1.0(15) . .
C1 N1 C4 C5 177.6(12) . .
Ir1 N1 C4 C5 -11.3(16) . .
C1 N1 C4 C3 -1.1(13) . .
Ir1 N1 C4 C3 170.1(8) . .
C2 C3 C4 C5 -177.3(12) . .
C2 C3 C4 N1 1.4(14) . .
N1 C4 C5 C6 -4(2) . .
C3 C4 C5 C6 174.7(13) . .
N1 C4 C5 C12 178.4(11) . .
C3 C4 C5 C12 -3.1(18) . .
C4 C5 C6 N2 5(2) . .
C12 C5 C6 N2 -176.8(12) . .
C4 C5 C6 C7 178.9(14) . .
C12 C5 C6 C7 -3(2) . .
C9 N2 C6 C5 180.0(13) . .
Ir1 N2 C6 C5 7.7(18) . .
C9 N2 C6 C7 5.4(16) . .
Ir1 N2 C6 C7 -166.9(10) . .
C5 C6 C7 C8 -178.7(16) . .
N2 C6 C7 C8 -4.2(19) . .
C6 C7 C8 C9 2(2) . .
C6 N2 C9 C8 -5(2) . .
Ir1 N2 C9 C8 167.5(14) . .
C7 C8 C9 N2 2(3) . .
C14 N3 C10 C11 5(3) . .
Ir1 N3 C10 C11 -173.5(12) 8_666 .
N3 C10 C11 C12 -3(3) . .
C10 C11 C12 C13 -1(3) . .
C10 C11 C12 C5 178.0(14) . .
C4 C5 C12 C13 -74(2) . .
C6 C5 C12 C13 108.0(19) . .
C4 C5 C12 C11 107.0(16) . .
C6 C5 C12 C11 -71.1(18) . .
C11 C12 C13 C14 3(3) . .
C5 C12 C13 C14 -176.1(18) . .
C10 N3 C14 C13 -3(3) . .
Ir1 N3 C14 C13 175.2(18) 8_666 .
C12 C13 C14 N3 -1(4) . .
C19 C15 C16 C17 0.0 . .
C20 C15 C16 C17 180.0 . .
Ir1 C15 C16 C17 64.3(3) . .
C19 C15 C16 C21 180.0 . .
C20 C15 C16 C21 0.0 . .
Ir1 C15 C16 C21 -115.7(3) . .
C19 C15 C16 Ir1 -64.3(3) . .
C20 C15 C16 Ir1 115.7(3) . .
C15 C16 C17 C18 0.0 . .
C21 C16 C17 C18 180.0 . .
Ir1 C16 C17 C18 62.5(3) . .
C15 C16 C17 C22 180.0 . .
C21 C16 C17 C22 0.0 . .
Ir1 C16 C17 C22 -117.5(3) . .
C15 C16 C17 Ir1 -62.5(3) . .
C21 C16 C17 Ir1 117.5(3) . .
C16 C17 C18 C19 0.0 . .
C22 C17 C18 C19 -180.0 . .
Ir1 C17 C18 C19 60.0(3) . .
C16 C17 C18 C23 180.0 . .
C22 C17 C18 C23 0.0 . .
Ir1 C17 C18 C23 -120.1(3) . .
C16 C17 C18 Ir1 -59.9(3) . .
C22 C17 C18 Ir1 120.1(3) . .
C17 C18 C19 C15 0.0 . .
C23 C18 C19 C15 180.0 . .
Ir1 C18 C19 C15 60.0(3) . .
C17 C18 C19 C24 -180.0 . .
C23 C18 C19 C24 0.0 . .
Ir1 C18 C19 C24 -120.0(3) . .
C17 C18 C19 Ir1 -60.0(3) . .
C23 C18 C19 Ir1 120.0(3) . .
C16 C15 C19 C18 0.0 . .
C20 C15 C19 C18 -180.0 . .
Ir1 C15 C19 C18 -62.7(3) . .
C16 C15 C19 C24 180.0 . .
C20 C15 C19 C24 0.0 . .
Ir1 C15 C19 C24 117.3(3) . .
C16 C15 C19 Ir1 62.7(3) . .
C20 C15 C19 Ir1 -117.3(3) . .
C19' C15' C16' C17' 0.0 . .
C20' C15' C16' C17' 180.0 . .
Ir1 C15' C16' C17' 56.5(3) . .
C19' C15' C16' C21' 180.0 . .
C20' C15' C16' C21' 0.0 . .
Ir1 C15' C16' C21' -123.5(3) . .
C19' C15' C16' Ir1 -56.5(3) . .
C20' C15' C16' Ir1 123.4(3) . .
C15' C16' C17' C18' 0.0 . .
C21' C16' C17' C18' -180.0 . .
Ir1 C16' C17' C18' 61.0(3) . .
C15' C16' C17' C22' 180.0 . .
C21' C16' C17' C22' 0.0 . .
Ir1 C16' C17' C22' -119.0(3) . .
C15' C16' C17' Ir1 -61.0(3) . .
C21' C16' C17' Ir1 119.0(3) . .
C16' C17' C18' C19' 0.0 . .
C22' C17' C18' C19' -180.0 . .
Ir1 C17' C18' C19' 66.6(3) . .
C16' C17' C18' C23' 180.0 . .
C22' C17' C18' C23' 0.0 . .
Ir1 C17' C18' C23' -113.4(3) . .
C16' C17' C18' Ir1 -66.6(3) . .
C22' C17' C18' Ir1 113.4(3) . .
C17' C18' C19' C15' 0.0 . .
C23' C18' C19' C15' -180.0 . .
Ir1 C18' C19' C15' 65.1(3) . .
C17' C18' C19' C24' -180.0 . .
C23' C18' C19' C24' 0.0 . .
Ir1 C18' C19' C24' -114.9(3) . .
C17' C18' C19' Ir1 -65.1(3) . .
C23' C18' C19' Ir1 114.9(3) . .
C16' C15' C19' C18' 0.0 . .
C20' C15' C19' C18' -180.0 . .
Ir1 C15' C19' C18' -58.8(3) . .
C16' C15' C19' C24' 180.0 . .
C20' C15' C19' C24' 0.0 . .
Ir1 C15' C19' C24' 121.2(3) . .
C16' C15' C19' Ir1 58.8(3) . .
C20' C15' C19' Ir1 -121.2(3) . .
C25 S1 O1 F2 -32(2) 2_565 2_565
F3 S1 O1 F2 -109(3) 2_565 2_565
O3 S1 O1 F2 70(3) . 2_565
O2 S1 O1 F2 -170(2) . 2_565
C25 S1 O1 F2 -56(2) . 2_565
F1 S1 O1 F2 12(3) 2_565 2_565
C25 S1 O2 F3 -17(3) 2_565 2_565
O3 S1 O2 F3 -135(4) . 2_565
F2 S1 O2 F3 93(5) 2_565 2_565
O1 S1 O2 F3 107(3) . 2_565
C25 S1 O2 F3 -9(3) . 2_565
F1 S1 O2 F3 -74(3) 2_565 2_565
C25 S1 O3 F1 -27(2) 2_565 2_565
F3 S1 O3 F1 44(5) 2_565 2_565
F2 S1 O3 F1 -94(2) 2_565 2_565
O2 S1 O3 F1 109(2) . 2_565
O1 S1 O3 F1 -136(2) . 2_565
C25 S1 O3 F1 -12(2) . 2_565
F3 S1 O3 C25 70(4) 2_565 2_565
F2 S1 O3 C25 -67.3(16) 2_565 2_565
O2 S1 O3 C25 136(3) . 2_565
O1 S1 O3 C25 -110(2) . 2_565
C25 S1 O3 C25 14.1(15) . 2_565
F1 S1 O3 C25 27(2) 2_565 2_565
F3 S1 C25 C25 -173(4) 2_565 2_565
O3 S1 C25 C25 -38(2) . 2_565
F2 S1 C25 C25 49(2) 2_565 2_565
O2 S1 C25 C25 -163(3) . 2_565
O1 S1 C25 C25 86(2) . 2_565
F1 S1 C25 C25 -50(2) 2_565 2_565
C25 S1 C25 S1 -55(5) 2_565 2_565
F3 S1 C25 S1 132(4) 2_565 2_565
O3 S1 C25 S1 -93(4) . 2_565
F2 S1 C25 S1 -6(4) 2_565 2_565
O2 S1 C25 S1 142(3) . 2_565
O1 S1 C25 S1 31(4) . 2_565
F1 S1 C25 S1 -105(4) 2_565 2_565
C25 S1 C25 F1 90(2) 2_565 .
F3 S1 C25 F1 -83(4) 2_565 .
O3 S1 C25 F1 52(3) . .
F2 S1 C25 F1 138(3) 2_565 .
O2 S1 C25 F1 -73(3) . .
O1 S1 C25 F1 175(2) . .
F1 S1 C25 F1 40(3) 2_565 .
C25 S1 C25 F3 173(4) 2_565 2_565
O3 S1 C25 F3 135(4) . 2_565
F2 S1 C25 F3 -139(4) 2_565 2_565
O2 S1 C25 F3 10(3) . 2_565
O1 S1 C25 F3 -102(3) . 2_565
F1 S1 C25 F3 123(3) 2_565 2_565
C25 S1 C25 F3 -25(3) 2_565 .
F3 S1 C25 F3 163(5) 2_565 .
O3 S1 C25 F3 -62(3) . .
F2 S1 C25 F3 24(2) 2_565 .
O2 S1 C25 F3 173(2) . .
O1 S1 C25 F3 61(2) . .
F1 S1 C25 F3 -74(2) 2_565 .
C25 S1 C25 F2 -137(3) 2_565 .
F3 S1 C25 F2 50(4) 2_565 .
O3 S1 C25 F2 -175(2) . .
F2 S1 C25 F2 -88(3) 2_565 .
O2 S1 C25 F2 60(2) . .
O1 S1 C25 F2 -52(3) . .
F1 S1 C25 F2 173(3) 2_565 .
C25 S1 C25 F1 50(2) 2_565 2_565
F3 S1 C25 F1 -123(3) 2_565 2_565
O3 S1 C25 F1 12(2) . 2_565
F2 S1 C25 F1 98(2) 2_565 2_565
O2 S1 C25 F1 -113(2) . 2_565
O1 S1 C25 F1 135(2) . 2_565
C25 S1 C25 O3 118(4) 2_565 2_565
F3 S1 C25 O3 -55(6) 2_565 2_565
O3 S1 C25 O3 80(6) . 2_565
F2 S1 C25 O3 167(5) 2_565 2_565
O2 S1 C25 O3 -45(5) . 2_565
O1 S1 C25 O3 -157(5) . 2_565
F1 S1 C25 O3 68(5) 2_565 2_565
C25 C25 F1 O3 -158(4) 2_565 2_565
S1 C25 F1 O3 -28(2) 2_565 2_565
F3 C25 F1 O3 126(3) 2_565 2_565
F3 C25 F1 O3 -84(3) . 2_565
F2 C25 F1 O3 39(3) . 2_565
S1 C25 F1 O3 169.3(18) . 2_565
F1 C25 F1 O3 -152(4) 2_565 2_565
C25 C25 F1 F1 -6(4) 2_565 2_565
S1 C25 F1 F1 124(3) 2_565 2_565
F3 C25 F1 F1 -82(3) 2_565 2_565
F3 C25 F1 F1 68(3) . 2_565
F2 C25 F1 F1 -169(3) . 2_565
S1 C25 F1 F1 -38(3) . 2_565
O3 C25 F1 F1 152(4) 2_565 2_565
C25 C25 F1 S1 -130(5) 2_565 2_565
F3 C25 F1 S1 154(3) 2_565 2_565
F3 C25 F1 S1 -56(3) . 2_565
F2 C25 F1 S1 67(2) . 2_565
S1 C25 F1 S1 -163(2) . 2_565
F1 C25 F1 S1 -124(3) 2_565 2_565
O3 C25 F1 S1 28(2) 2_565 2_565
S1 C25 F1 C25 130(5) 2_565 2_565
F3 C25 F1 C25 -76(4) 2_565 2_565
F3 C25 F1 C25 74(4) . 2_565
F2 C25 F1 C25 -163(5) . 2_565
S1 C25 F1 C25 -33(3) . 2_565
F1 C25 F1 C25 6(4) 2_565 2_565
O3 C25 F1 C25 158(4) 2_565 2_565
C25 C25 F2 O1 85(5) 2_565 2_565
S1 C25 F2 O1 -34(2) 2_565 2_565
F1 C25 F2 O1 -116(3) . 2_565
F3 C25 F2 O1 145(3) 2_565 2_565
F3 C25 F2 O1 7(4) . 2_565
S1 C25 F2 O1 113(3) . 2_565
F1 C25 F2 O1 149(10) 2_565 2_565
O3 C25 F2 O1 -85(2) 2_565 2_565
C25 C25 F2 S1 119(6) 2_565 2_565
F1 C25 F2 S1 -83(3) . 2_565
F3 C25 F2 S1 179(3) 2_565 2_565
F3 C25 F2 S1 41(3) . 2_565
S1 C25 F2 S1 147(3) . 2_565
F1 C25 F2 S1 -178(12) 2_565 2_565
O3 C25 F2 S1 -51.6(15) 2_565 2_565
C25 C25 F2 F3 -60(5) 2_565 2_565
S1 C25 F2 F3 -179(3) 2_565 2_565
F1 C25 F2 F3 99(3) . 2_565
F3 C25 F2 F3 -138(3) . 2_565
S1 C25 F2 F3 -32(2) . 2_565
F1 C25 F2 F3 4(11) 2_565 2_565
O3 C25 F2 F3 130(3) 2_565 2_565
C25 C25 F3 S1 -175(3) 2_565 2_565
F1 C25 F3 S1 82(3) . 2_565
F3 C25 F3 S1 -144(4) 2_565 2_565
F2 C25 F3 S1 -46(3) . 2_565
S1 C25 F3 S1 -162(3) . 2_565
F1 C25 F3 S1 140(2) 2_565 2_565
O3 C25 F3 S1 29(2) 2_565 2_565
S1 C25 F3 C25 175(3) 2_565 2_565
F1 C25 F3 C25 -103(2) . 2_565
F3 C25 F3 C25 30(5) 2_565 2_565
F2 C25 F3 C25 128.6(17) . 2_565
S1 C25 F3 C25 13.1(16) . 2_565
F1 C25 F3 C25 -45.0(14) 2_565 2_565
O3 C25 F3 C25 -155.8(12) 2_565 2_565
C25 C25 F3 O2 169(5) 2_565 2_565
S1 C25 F3 O2 -16(3) 2_565 2_565
F1 C25 F3 O2 65(5) . 2_565
F3 C25 F3 O2 -161(2) 2_565 2_565
F2 C25 F3 O2 -62(5) . 2_565
S1 C25 F3 O2 -178(4) . 2_565
F1 C25 F3 O2 124(4) 2_565 2_565
O3 C25 F3 O2 13(4) 2_565 2_565
C25 C25 F3 F2 -32.2(13) 2_565 2_565
S1 C25 F3 F2 143(3) 2_565 2_565
F1 C25 F3 F2 -136(2) . 2_565
F3 C25 F3 F2 -2(6) 2_565 2_565
F2 C25 F3 F2 96(3) . 2_565
S1 C25 F3 F2 -19.1(18) . 2_565
F1 C25 F3 F2 -77.1(18) 2_565 2_565
O3 C25 F3 F2 172.0(17) 2_565 2_565
O4 S2 C26 F6 171(4) . .
O6 S2 C26 F6 58(4) . .
O5 S2 C26 F6 -69(4) . .
O4 S2 C26 F4 -89(6) . .
O6 S2 C26 F4 157(5) . .
O5 S2 C26 F4 31(6) . .
O4 S2 C26 F5 68(5) . .
O6 S2 C26 F5 -45(5) . .
O5 S2 C26 F5 -172(4) . .

loop_
_platon_squeeze_void_nr
_platon_squeeze_void_average_x
_platon_squeeze_void_average_y
_platon_squeeze_void_average_z
_platon_squeeze_void_volume
_platon_squeeze_void_count_electrons
1 0.250 0.250 0.250 148.8 69.4
2 0.750 0.750 0.250 39.1 9.5
3 0.750 0.750 0.750 148.9 78.9
4 0.250 0.250 0.750 39.1 14.7
